data_2203187
loop_
_publ_author_name
'Borkowski, Lauren A.'
'Cahill, Christopher L.'

_publ_section_title
;
 A novel uranium-containing coordination polymer:
 poly[[aqua(benzene-1,3,5-tricarboxylato)dioxouranium(VI)] monohydrate]
;
_journal_issue 2
_journal_name_full 'Acta Crystallographica Section E'
_journal_page_first m198
_journal_page_last m200
_journal_paper_doi 10.1107/S1600536804000765
_journal_volume 60
_journal_year 2004
_chemical_formula_iupac '[U O2 (C9 H4 O6) (H2 O)] , H2 O'
_chemical_formula_moiety 'C9 H6 O9 U , H2 O'
_chemical_formula_sum 'C9 H8 O10 U'
_chemical_formula_weight 514.18
_space_group_IT_number 2
_symmetry_cell_setting triclinic
_symmetry_space_group_name_Hall '-P 1'
_symmetry_space_group_name_H-M 'P -1'
_atom_sites_solution_hydrogens geom
_atom_sites_solution_primary direct
_atom_sites_solution_secondary difmap
_cell_angle_alpha 70.507(5)
_cell_angle_beta 75.840(5)
_cell_angle_gamma 87.002(5)
_cell_formula_units_Z 2
_cell_length_a 7.8342(6)
_cell_length_b 8.3781(7)
_cell_length_c 10.6208(9)
_cell_measurement_reflns_used 1478
_cell_measurement_temperature 293(2)
_cell_measurement_theta_max 24.49
_cell_measurement_theta_min 2.58
_cell_volume 636.85(9)
_computing_cell_refinement 'SAINT-Plus (Bruker, 1998)'
_computing_data_collection 'SMART (Bruker, 1998)'
_computing_data_reduction SAINT-Plus
_computing_molecular_graphics 'CrystalMaker (CrystalMaker, 2003)'
_computing_publication_material 'WINGX (Farrugia, 1999)'
_computing_structure_refinement 'SHELXL97 (Sheldrick, 1997)'
_computing_structure_solution 'SIR92 (Altomare, 1993)'
_diffrn_ambient_temperature 293(2)
_diffrn_measured_fraction_theta_full 0.995
_diffrn_measured_fraction_theta_max 0.995
_diffrn_measurement_device_type 'Bruker APEX CCD area-detector'
_diffrn_measurement_method '\w and \f'
_diffrn_radiation_monochromator graphite
_diffrn_radiation_source 'fine-focus sealed tube'
_diffrn_radiation_type MoK\a
_diffrn_radiation_wavelength 0.71073
_diffrn_reflns_av_R_equivalents 0.0389
_diffrn_reflns_av_sigmaI/netI 0.0693
_diffrn_reflns_limit_h_max 9
_diffrn_reflns_limit_h_min -8
_diffrn_reflns_limit_k_max 9
_diffrn_reflns_limit_k_min -10
_diffrn_reflns_limit_l_max 11
_diffrn_reflns_limit_l_min -13
_diffrn_reflns_number 4649
_diffrn_reflns_theta_full 26.36
_diffrn_reflns_theta_max 26.36
_diffrn_reflns_theta_min 2.10
_diffrn_standards_decay_% 0
_exptl_absorpt_coefficient_mu 12.792
_exptl_absorpt_correction_T_max 0.774
_exptl_absorpt_correction_T_min 0.469
_exptl_absorpt_correction_type empirical
_exptl_absorpt_process_details '(SADABS; Sheldrick, 2002)'
_exptl_crystal_colour yellow
_exptl_crystal_density_diffrn 2.681
_exptl_crystal_density_meas ?
_exptl_crystal_density_method .
_exptl_crystal_description blade
_exptl_crystal_F_000 468
_exptl_crystal_size_max 0.190
_exptl_crystal_size_mid 0.050
_exptl_crystal_size_min 0.020
_refine_diff_density_max 1.685
_refine_diff_density_min -2.010
_refine_ls_extinction_method none
_refine_ls_goodness_of_fit_ref 1.180
_refine_ls_hydrogen_treatment mixed
_refine_ls_matrix_type full
_refine_ls_number_parameters 193
_refine_ls_number_reflns 2589
_refine_ls_number_restraints 4
_refine_ls_restrained_S_all 1.179
_refine_ls_R_factor_all 0.0487
_refine_ls_R_factor_gt 0.0389
_refine_ls_shift/su_max 0.001
_refine_ls_shift/su_mean 0.000
_refine_ls_structure_factor_coef Fsqd
_refine_ls_weighting_details 'calc w = 1/[\s^2^(Fo^2^)+(0.0071P)^2^] where P=(Fo^2^+2Fc^2^)/3'
_refine_ls_weighting_scheme calc
_refine_ls_wR_factor_gt 0.0685
_refine_ls_wR_factor_ref 0.0706
_reflns_number_gt 2237
_reflns_number_total 2589
_reflns_threshold_expression I>2\s(I)
_cod_data_source_file fl6076.cif
_cod_data_source_block I
_cod_database_code 2203187
_cod_database_fobs_code 2203187

loop_
_symmetry_equiv_pos_as_xyz
'x, y, z'
'-x, -y, -z'

loop_
_atom_site_label
_atom_site_fract_x
_atom_site_fract_y
_atom_site_fract_z
_atom_site_U_iso_or_equiv
_atom_site_adp_type
_atom_site_calc_flag
_atom_site_refinement_flags
_atom_site_occupancy
_atom_site_type_symbol
U1 0.24849(4) 0.25189(4) 0.08559(3) 0.02078(11) Uani d . 1 U
O1 0.4334(8) 0.0295(7) 0.1976(6) 0.0297(15) Uani d . 1 O
O2 0.1934(7) 0.0812(8) 0.3316(6) 0.0339(16) Uani d . 1 O
O3 -0.0131(8) 0.3489(8) 0.1875(6) 0.0432(19) Uani d . 1 O
O4 0.2020(8) 0.4606(8) -0.1103(6) 0.0351(16) Uani d . 1 O
O5 0.8047(8) -0.5209(9) 0.6103(7) 0.0457(19) Uani d . 1 O
O6 0.8856(8) -0.3290(9) 0.3991(7) 0.052(2) Uani d . 1 O
H6 0.9805 -0.3751 0.4002 0.078 Uiso calc R 1 H
O7 0.1358(8) 0.1032(8) 0.0503(7) 0.0353(16) Uani d . 1 O
O8 0.4990(8) 0.2256(8) -0.0875(6) 0.0288(15) Uani d D 1 O
H8A 0.513(12) 0.138(8) -0.130(8) 0.043 Uiso d D 1 H
H8B 0.620(5) 0.241(11) -0.087(9) 0.043 Uiso d D 1 H
O9 0.3644(8) 0.3989(8) 0.1189(6) 0.0317(15) Uani d . 1 O
C1 0.3807(10) -0.1340(10) 0.4361(9) 0.0235(19) Uani d . 1 C
C2 0.2544(10) -0.2004(10) 0.5598(8) 0.023(2) Uani d . 1 C
H2 0.1426 -0.1558 0.5712 0.028 Uiso calc R 1 H
C3 0.2971(10) 0.6665(10) -0.3342(8) 0.0227(19) Uani d . 1 C
C4 0.4657(10) 0.6026(10) -0.3508(8) 0.0225(19) Uani d . 1 C
H4 0.4936 0.5124 -0.2802 0.027 Uiso calc R 1 H
C5 0.5921(10) -0.3268(11) 0.5277(9) 0.0229(19) Uani d . 1 C
C6 0.5475(10) -0.1977(10) 0.4211(8) 0.0216(19) Uani d . 1 C
H6A 0.6310 -0.1533 0.3383 0.026 Uiso calc R 1 H
C7 0.3328(11) -0.0009(11) 0.3180(9) 0.025(2) Uani d . 1 C
C8 0.1622(10) 0.5880(11) -0.2000(9) 0.0219(19) Uani d . 1 C
C9 0.7732(11) -0.4005(12) 0.5148(9) 0.029(2) Uani d . 1 C
OW1 0.1760(11) 0.7387(10) 0.0735(11) 0.077(3) Uani d D 1 O
HW1 0.097(14) 0.829(12) 0.044(14) 0.115 Uiso d D 1 H
HW2 0.170(18) 0.627(8) 0.143(10) 0.115 Uiso d D 1 H

loop_
_atom_site_aniso_label
_atom_site_aniso_U_11
_atom_site_aniso_U_22
_atom_site_aniso_U_33
_atom_site_aniso_U_12
_atom_site_aniso_U_13
_atom_site_aniso_U_23
U1 0.01561(16) 0.01974(17) 0.01964(18) 0.00691(12) -0.00195(12) 0.00039(13)
O1 0.031(3) 0.026(3) 0.016(3) 0.014(3) 0.001(3) 0.007(3)
O2 0.024(3) 0.040(4) 0.026(4) 0.016(3) 0.000(3) -0.003(3)
O3 0.028(4) 0.051(4) 0.024(4) 0.026(3) 0.011(3) 0.007(3)
O4 0.028(3) 0.037(4) 0.021(4) 0.006(3) 0.002(3) 0.009(3)
O5 0.032(4) 0.053(5) 0.031(4) 0.022(3) -0.005(3) 0.008(4)
O6 0.017(3) 0.071(5) 0.044(5) 0.022(3) 0.000(3) 0.002(4)
O7 0.035(4) 0.033(4) 0.040(4) -0.001(3) -0.016(3) -0.009(3)
O8 0.021(3) 0.034(4) 0.030(4) 0.009(3) -0.003(3) -0.012(3)
O9 0.037(4) 0.033(4) 0.024(4) 0.006(3) -0.007(3) -0.009(3)
C1 0.018(4) 0.023(5) 0.025(5) 0.004(4) -0.002(4) -0.004(4)
C2 0.019(4) 0.019(5) 0.026(5) 0.012(4) -0.007(4) -0.002(4)
C3 0.014(4) 0.029(5) 0.018(5) 0.011(4) 0.000(3) -0.003(4)
C4 0.020(4) 0.024(5) 0.019(5) 0.009(4) -0.003(4) -0.004(4)
C5 0.014(4) 0.027(5) 0.025(5) 0.006(4) -0.003(4) -0.009(4)
C6 0.017(4) 0.028(5) 0.015(5) 0.010(4) -0.004(3) -0.003(4)
C7 0.029(5) 0.022(5) 0.023(5) 0.007(4) -0.009(4) -0.004(4)
C8 0.016(4) 0.027(5) 0.021(5) 0.004(4) -0.007(4) -0.003(4)
C9 0.017(5) 0.034(5) 0.028(6) 0.007(4) -0.004(4) -0.002(5)
OW1 0.050(5) 0.045(5) 0.141(9) 0.012(4) -0.050(6) -0.020(6)

loop_
_atom_type_symbol
_atom_type_description
_atom_type_scat_dispersion_real
_atom_type_scat_dispersion_imag
_atom_type_scat_source
C C 0.0033 0.0016 'International Tables Vol C Tables 4.2.6.8 and 6.1.1.4'
H H 0.0000 0.0000 'International Tables Vol C Tables 4.2.6.8 and 6.1.1.4'
O O 0.0106 0.0060 'International Tables Vol C Tables 4.2.6.8 and 6.1.1.4'
U U -9.6767 9.6646 'International Tables Vol C Tables 4.2.6.8 and 6.1.1.4'

loop_
_geom_angle_atom_site_label_1
_geom_angle_atom_site_label_2
_geom_angle_atom_site_label_3
_geom_angle_site_symmetry_1
_geom_angle_site_symmetry_3
_geom_angle
_geom_angle_publ_flag
O9 U1 O7 . . 178.9(3) yes
O9 U1 O3 . . 89.5(3) ?
O7 U1 O3 . . 91.6(3) ?
O9 U1 O4 . . 89.9(3) ?
O7 U1 O4 . . 90.1(3) ?
O3 U1 O4 . . 82.2(2) ?
O9 U1 O8 . . 90.6(2) ?
O7 U1 O8 . . 88.3(3) ?
O3 U1 O8 . . 160.3(2) ?
O4 U1 O8 . . 78.0(2) ?
O9 U1 O1 . . 88.6(3) ?
O7 U1 O1 . . 90.9(2) ?
O3 U1 O1 . . 127.8(2) ?
O4 U1 O1 . . 149.88(19) ?
O8 U1 O1 . . 71.89(19) ?
O9 U1 O2 . . 88.3(2) ?
O7 U1 O2 . . 92.1(3) ?
O3 U1 O2 . . 75.2(2) ?
O4 U1 O2 . . 157.42(19) ?
O8 U1 O2 . . 124.5(2) ?
O1 U1 O2 . . 52.59(18) ?
O9 U1 C7 . . 88.0(3) ?
O7 U1 C7 . . 92.0(3) ?
O3 U1 C7 . . 101.4(2) ?
O4 U1 C7 . . 175.8(2) ?
O8 U1 C7 . . 98.3(2) ?
O1 U1 C7 . . 26.4(2) ?
O2 U1 C7 . . 26.1(2) ?
C7 O1 U1 . . 94.4(5) ?
C7 O2 U1 . . 94.6(5) ?
C8 O3 U1 2_565 . 159.3(6) ?
C8 O4 U1 . . 168.7(6) ?
C9 O6 H6 . . 109.5 ?
U1 O8 H8A . . 126(5) ?
U1 O8 H8B . . 125(5) ?
H8A O8 H8B . . 100(7) ?
C6 C1 C2 . . 120.0(8) ?
C6 C1 C7 . . 119.9(7) ?
C2 C1 C7 . . 120.0(7) ?
C3 C2 C1 1_546 . 119.4(7) ?
C3 C2 H2 1_546 . 120.3 ?
C1 C2 H2 . . 120.3 ?
C2 C3 C4 1_564 . 120.1(7) ?
C2 C3 C8 1_564 . 121.0(7) ?
C4 C3 C8 . . 118.9(7) ?
C5 C4 C3 1_564 . 120.0(8) ?
C5 C4 H4 1_564 . 120.0 ?
C3 C4 H4 . . 120.0 ?
C6 C5 C4 . 1_546 119.6(7) ?
C6 C5 C9 . . 122.3(7) ?
C4 C5 C9 1_546 . 118.1(8) ?
C1 C6 C5 . . 120.8(8) ?
C1 C6 H6A . . 119.6 ?
C5 C6 H6A . . 119.6 ?
O2 C7 O1 . . 118.4(8) ?
O2 C7 C1 . . 122.4(8) ?
O1 C7 C1 . . 119.2(7) ?
O2 C7 U1 . . 59.3(4) ?
O1 C7 U1 . . 59.2(4) ?
C1 C7 U1 . . 178.3(6) ?
O3 C8 O4 2_565 . 123.6(8) ?
O3 C8 C3 2_565 . 117.2(7) ?
O4 C8 C3 . . 119.1(7) ?
O5 C9 O6 . . 124.8(8) ?
O5 C9 C5 . . 120.0(8) ?
O6 C9 C5 . . 115.2(8) ?
HW1 OW1 HW2 . . 139(10) ?

loop_
_geom_bond_atom_site_label_1
_geom_bond_atom_site_label_2
_geom_bond_site_symmetry_2
_geom_bond_distance
_geom_bond_publ_flag
U1 O9 . 1.741(6) yes
U1 O7 . 1.750(6) yes
U1 O3 . 2.315(5) yes
U1 O4 . 2.323(6) yes
U1 O8 . 2.396(5) yes
U1 O1 . 2.463(6) yes
U1 O2 . 2.465(6) yes
U1 C7 . 2.859(9) ?
O1 C7 . 1.277(9) ?
O2 C7 . 1.264(9) ?
O3 C8 2_565 1.252(9) ?
O4 C8 . 1.255(10) ?
O5 C9 . 1.233(10) ?
O6 C9 . 1.296(10) ?
O6 H6 . 0.8200 ?
O8 H8A . 0.97(7) ?
O8 H8B . 0.97(5) ?
C1 C6 . 1.378(10) ?
C1 C2 . 1.396(11) ?
C1 C7 . 1.487(12) ?
C2 C3 1_546 1.389(11) ?
C2 H2 . 0.9300 ?
C3 C2 1_564 1.389(11) ?
C3 C4 . 1.393(10) ?
C3 C8 . 1.514(11) ?
C4 C5 1_564 1.387(11) ?
C4 H4 . 0.9300 ?
C5 C6 . 1.382(11) ?
C5 C4 1_546 1.387(11) ?
C5 C9 . 1.511(11) ?
C6 H6A . 0.9300 ?
C8 O3 2_565 1.252(9) ?
OW1 HW1 . 0.97(11) ?
OW1 HW2 . 0.97(9) ?

loop_
_geom_hbond_atom_site_label_D
_geom_hbond_atom_site_label_H
_geom_hbond_atom_site_label_A
_geom_hbond_site_symmetry_A
_geom_hbond_distance_DH
_geom_hbond_distance_HA
_geom_hbond_distance_DA
_geom_hbond_angle_DHA
_geom_hbond_publ_flag
O8 H8A O1 2_655 0.97(7) 1.77(7) 2.732(8) 172(9) yes
O8 H8B OW1 2_665 0.97(5) 1.66(5) 2.624(10) 176(9) yes
O6 H6 O5 2_746 0.82 1.85 2.669(8) 176 yes
OW1 HW1 O7 2_565 0.97(11) 2.25(8) 3.086(10) 144(11) yes
OW1 HW1 O7 1_565 0.97(11) 2.36(11) 2.987(10) 122(10) yes
OW1 HW2 O9 . 0.97(9) 2.42(11) 3.083(10) 125(10) yes
OW1 HW2 O5 2_656 0.97(9) 2.53(10) 3.280(12) 134(10) yes
OW1 HW2 O3 . 0.97(9) 2.64(10) 3.363(11) 131(10) yes
